data_7211913
loop_
_publ_author_name
'Jia, Juan'
'Shao, Min'
'Jia, Tiantian'
'Zhu, Shourong'
'Zhao, Yongmei'
'Xing, Feifei'
'Li, Mingxing'

_publ_section_title
;
 Coordination polymers of biphenyl-2,4,2&#x2032;,4&#x2032;-tetracarboxylic
 acid---synthesis, structures and adsorption properties
;
_journal_issue 5
_journal_name_full CrystEngComm
_journal_page_first 1548
_journal_paper_doi 10.1039/b916984a
_journal_volume 12
_journal_year 2010
_chemical_formula_sum 'C28 H16 N2 O9 Zn2'
_chemical_formula_weight 655.17
_chemical_name_systematic
;
?
;
_space_group_IT_number 14
_symmetry_cell_setting monoclinic
_symmetry_space_group_name_Hall '-P 2yn'
_symmetry_space_group_name_H-M 'P 1 21/n 1'
_atom_sites_solution_hydrogens geom
_atom_sites_solution_primary direct
_atom_sites_solution_secondary difmap
_audit_creation_method SHELXL-97
_cell_angle_alpha 90.00
_cell_angle_beta 101.4330(10)
_cell_angle_gamma 90.00
_cell_formula_units_Z 4
_cell_length_a 8.8527(9)
_cell_length_b 13.6187(14)
_cell_length_c 19.956(2)
_cell_measurement_reflns_used 4368
_cell_measurement_temperature 296(2)
_cell_measurement_theta_max 27.43
_cell_measurement_theta_min 2.37
_cell_volume 2358.2(4)
_computing_cell_refinement 'Bruker SMART'
_computing_data_collection 'Bruker SMART'
_computing_data_reduction 'Bruker SAINT'
_computing_molecular_graphics 'Bruker SHELXTL'
_computing_publication_material 'Bruker SHELXTL'
_computing_structure_refinement 'SHELXL-97 (Sheldrick, 1997)'
_computing_structure_solution 'SHELXS-97 (Sheldrick, 1990)'
_diffrn_ambient_temperature 296(2)
_diffrn_measured_fraction_theta_full 0.999
_diffrn_measured_fraction_theta_max 0.999
_diffrn_measurement_device_type 'CCD area detector'
_diffrn_measurement_method 'phi and omega scans'
_diffrn_radiation_monochromator graphite
_diffrn_radiation_source 'fine-focus sealed tube'
_diffrn_radiation_type MoK\a
_diffrn_radiation_wavelength 0.71073
_diffrn_reflns_av_R_equivalents 0.0276
_diffrn_reflns_av_sigmaI/netI 0.0320
_diffrn_reflns_limit_h_max 10
_diffrn_reflns_limit_h_min -10
_diffrn_reflns_limit_k_max 16
_diffrn_reflns_limit_k_min -11
_diffrn_reflns_limit_l_max 23
_diffrn_reflns_limit_l_min -21
_diffrn_reflns_number 12070
_diffrn_reflns_theta_full 25.05
_diffrn_reflns_theta_max 25.05
_diffrn_reflns_theta_min 2.08
_exptl_absorpt_coefficient_mu 2.101
_exptl_absorpt_correction_T_max 0.6787
_exptl_absorpt_correction_T_min 0.5714
_exptl_absorpt_correction_type multi-scan
_exptl_absorpt_process_details sadabs
_exptl_crystal_colour 'pale yellow'
_exptl_crystal_density_diffrn 1.845
_exptl_crystal_density_method 'not measured'
_exptl_crystal_description block
_exptl_crystal_F_000 1320
_exptl_crystal_size_max 0.30
_exptl_crystal_size_mid 0.20
_exptl_crystal_size_min 0.20
_refine_diff_density_max 0.357
_refine_diff_density_min -0.423
_refine_diff_density_rms 0.065
_refine_ls_extinction_coef 0.0012(2)
_refine_ls_extinction_expression Fc^*^=kFc[1+0.001xFc^2^\l^3^/sin(2\q)]^-1/4^
_refine_ls_extinction_method SHELXL
_refine_ls_goodness_of_fit_ref 1.012
_refine_ls_hydrogen_treatment mixed
_refine_ls_matrix_type full
_refine_ls_number_parameters 376
_refine_ls_number_reflns 4174
_refine_ls_number_restraints 0
_refine_ls_restrained_S_all 1.012
_refine_ls_R_factor_all 0.0400
_refine_ls_R_factor_gt 0.0294
_refine_ls_shift/su_max 0.001
_refine_ls_shift/su_mean 0.000
_refine_ls_structure_factor_coef Fsqd
_refine_ls_weighting_details 'calc w=1/[\s^2^(Fo^2^)+(0.0410P)^2^+0.6855P] where P=(Fo^2^+2Fc^2^)/3'
_refine_ls_weighting_scheme calc
_refine_ls_wR_factor_gt 0.0715
_refine_ls_wR_factor_ref 0.0777
_reflns_number_gt 3368
_reflns_number_total 4174
_reflns_threshold_expression >2sigma(I)
_cod_data_source_file b916984a.txt
_cod_data_source_block complex_6
_cod_depositor_comments
;
The following automatic conversions were performed:

'_symmetry_cell_setting' value 'Monoclinic' changed to 'monoclinic'
according to /home/saulius/struct/CIF-dictionaries/cif_core.dic
dictionary named 'cif_core.dic' version 2.4.2 from 2011-04-26.

Automatic conversion script
Id: cif_fix_values 1891 2012-01-12 08:04:46Z andrius 
;
_cod_original_sg_symbol_H-M P2(1)/n
_cod_database_code 7211913

loop_
_symmetry_equiv_pos_as_xyz
'x, y, z'
'-x+1/2, y+1/2, -z+1/2'
'-x, -y, -z'
'x-1/2, -y-1/2, z-1/2'

loop_
_atom_site_label
_atom_site_type_symbol
_atom_site_fract_x
_atom_site_fract_y
_atom_site_fract_z
_atom_site_U_iso_or_equiv
_atom_site_adp_type
_atom_site_occupancy
_atom_site_symmetry_multiplicity
_atom_site_calc_flag
_atom_site_refinement_flags
Zn1 Zn 0.03287(3) 0.01217(2) 0.187012(17) 0.02701(11) Uani 1 1 d .
Zn2 Zn 0.02560(3) 0.00460(2) 0.424280(15) 0.02536(11) Uani 1 1 d .
C1 C 0.2779(4) -0.1039(2) 0.28599(15) 0.0365(7) Uani 1 1 d .
H1 H 0.1993 -0.1399 0.2990 0.044 Uiso 1 1 calc R
C2 C 0.4282(4) -0.1173(2) 0.32181(16) 0.0424(8) Uani 1 1 d .
H2 H 0.4501 -0.1642 0.3562 0.051 Uiso 1 1 calc R
C3 C 0.5431(4) -0.0604(2) 0.30560(16) 0.0425(8) Uani 1 1 d .
H3 H 0.6431 -0.0660 0.3307 0.051 Uiso 1 1 calc R
C4 C 0.5103(3) 0.0065(2) 0.25134(17) 0.0336(7) Uani 1 1 d .
C5 C 0.6229(3) 0.0671(2) 0.22948(18) 0.0432(8) Uani 1 1 d .
H5 H 0.7232 0.0677 0.2547 0.052 Uiso 1 1 calc R
C6 C 0.5873(3) 0.1232(2) 0.17333(19) 0.0429(8) Uani 1 1 d .
H6 H 0.6639 0.1607 0.1599 0.051 Uiso 1 1 calc R
C7 C 0.4336(3) 0.1265(2) 0.13371(17) 0.0365(7) Uani 1 1 d .
C8 C 0.3894(4) 0.1783(2) 0.07237(18) 0.0478(9) Uani 1 1 d .
H8 H 0.4618 0.2150 0.0552 0.057 Uiso 1 1 calc R
C9 C 0.2411(5) 0.1751(2) 0.03796(19) 0.0548(10) Uani 1 1 d .
H9 H 0.2126 0.2070 -0.0039 0.066 Uiso 1 1 calc R
C10 C 0.1311(4) 0.1237(2) 0.06570(17) 0.0472(8) Uani 1 1 d .
H10 H 0.0289 0.1244 0.0427 0.057 Uiso 1 1 calc R
C11 C 0.3176(3) 0.07271(19) 0.15643(14) 0.0279(6) Uani 1 1 d .
C12 C 0.3578(3) 0.01116(18) 0.21572(14) 0.0260(6) Uani 1 1 d .
C13 C 0.0344(3) 0.13426(19) 0.30059(13) 0.0228(6) Uani 1 1 d .
C14 C 0.0195(3) 0.22925(18) 0.33680(13) 0.0216(6) Uani 1 1 d .
C15 C -0.1196(3) 0.27956(18) 0.32005(14) 0.0234(6) Uani 1 1 d .
H15 H -0.1936 0.2592 0.2828 0.028 Uiso 1 1 calc R
C16 C -0.1491(3) 0.35966(18) 0.35831(14) 0.0240(6) Uani 1 1 d .
C17 C -0.0357(3) 0.39182(19) 0.41208(14) 0.0263(6) Uani 1 1 d .
H17 H -0.0552 0.4446 0.4387 0.032 Uiso 1 1 calc R
C18 C 0.1063(3) 0.34564(19) 0.42632(14) 0.0263(6) Uani 1 1 d .
H18 H 0.1834 0.3699 0.4609 0.032 Uiso 1 1 calc R
C19 C 0.1352(3) 0.26322(18) 0.38944(13) 0.0215(6) Uani 1 1 d .
C20 C -0.3002(3) 0.4110(2) 0.34067(15) 0.0282(6) Uani 1 1 d .
C21 C 0.2891(3) 0.21325(18) 0.40725(13) 0.0218(6) Uani 1 1 d .
C22 C 0.3330(3) 0.16697(18) 0.47034(13) 0.0201(5) Uani 1 1 d .
C23 C 0.2212(3) 0.16006(18) 0.51808(13) 0.0231(6) Uani 1 1 d .
C24 C 0.4791(3) 0.12531(19) 0.48841(13) 0.0217(6) Uani 1 1 d .
H24 H 0.5089 0.0961 0.5311 0.026 Uiso 1 1 calc R
C25 C 0.5814(3) 0.12667(18) 0.44360(13) 0.0213(6) Uani 1 1 d .
C26 C 0.5360(3) 0.17210(18) 0.38043(13) 0.0235(6) Uani 1 1 d .
H26 H 0.6025 0.1731 0.3498 0.028 Uiso 1 1 calc R
C27 C 0.3922(3) 0.2159(2) 0.36289(14) 0.0265(6) Uani 1 1 d .
H27 H 0.3643 0.2474 0.3209 0.032 Uiso 1 1 calc R
C28 C 0.7388(3) 0.08113(18) 0.46438(14) 0.0220(6) Uani 1 1 d .
N1 N 0.2425(2) -0.04193(16) 0.23427(11) 0.0259(5) Uani 1 1 d .
N2 N 0.1683(3) 0.07384(17) 0.12366(12) 0.0306(5) Uani 1 1 d .
O1 O 0.0002(2) 0.13423(13) 0.23622(9) 0.0302(4) Uani 1 1 d .
O2 O 0.0765(2) 0.05907(13) 0.33550(9) 0.0278(4) Uani 1 1 d .
O3 O -0.3882(2) 0.39580(14) 0.28405(10) 0.0340(5) Uani 1 1 d .
O4 O -0.3378(2) 0.47167(15) 0.38241(10) 0.0365(5) Uani 1 1 d .
O5 O 0.09331(19) 0.11739(13) 0.49655(9) 0.0282(4) Uani 1 1 d .
O6 O 0.2599(2) 0.19614(14) 0.57603(9) 0.0313(4) Uani 1 1 d .
O7 O 0.78509(19) 0.06702(13) 0.52773(9) 0.0273(4) Uani 1 1 d .
O8 O 0.81004(19) 0.06064(13) 0.41760(9) 0.0260(4) Uani 1 1 d .
O1W O -0.0498(2) -0.11656(14) 0.36144(11) 0.0311(5) Uani 1 1 d .
H1WB H -0.1144 -0.1472 0.3773 0.047 Uiso 1 1 calc R
H1WA H -0.082(4) -0.109(3) 0.3182(19) 0.061(12) Uiso 1 1 d .

loop_
_atom_site_aniso_label
_atom_site_aniso_U_11
_atom_site_aniso_U_22
_atom_site_aniso_U_33
_atom_site_aniso_U_23
_atom_site_aniso_U_13
_atom_site_aniso_U_12
Zn1 0.01704(18) 0.0317(2) 0.0315(2) -0.00559(14) 0.00301(14) -0.00549(12)
Zn2 0.01739(17) 0.0378(2) 0.02043(19) 0.00026(13) 0.00257(13) 0.00892(12)
C1 0.0405(18) 0.0385(18) 0.0323(17) 0.0001(14) 0.0119(15) 0.0027(14)
C2 0.050(2) 0.0470(19) 0.0283(17) 0.0017(14) 0.0036(16) 0.0134(16)
C3 0.0329(17) 0.052(2) 0.0371(19) -0.0136(16) -0.0054(15) 0.0116(15)
C4 0.0215(14) 0.0392(18) 0.0394(18) -0.0157(14) 0.0041(13) 0.0007(12)
C5 0.0202(15) 0.046(2) 0.063(2) -0.0206(18) 0.0069(15) -0.0063(13)
C6 0.0288(17) 0.0386(18) 0.067(2) -0.0134(17) 0.0232(17) -0.0130(14)
C7 0.0393(18) 0.0254(15) 0.050(2) -0.0058(14) 0.0224(16) -0.0064(13)
C8 0.062(2) 0.0340(18) 0.055(2) -0.0028(16) 0.032(2) -0.0070(16)
C9 0.080(3) 0.040(2) 0.048(2) 0.0139(16) 0.023(2) 0.0074(18)
C10 0.049(2) 0.050(2) 0.040(2) 0.0057(16) 0.0042(17) 0.0118(16)
C11 0.0244(14) 0.0273(15) 0.0336(16) -0.0089(12) 0.0095(13) -0.0050(11)
C12 0.0226(14) 0.0279(15) 0.0284(15) -0.0100(12) 0.0071(12) -0.0017(11)
C13 0.0157(13) 0.0265(15) 0.0268(16) -0.0012(12) 0.0058(12) 0.0010(10)
C14 0.0194(13) 0.0252(14) 0.0210(14) 0.0026(11) 0.0060(11) 0.0016(10)
C15 0.0188(13) 0.0268(14) 0.0238(15) 0.0034(11) 0.0022(11) 0.0020(11)
C16 0.0203(13) 0.0255(14) 0.0261(15) 0.0082(11) 0.0047(11) 0.0063(11)
C17 0.0284(15) 0.0238(14) 0.0263(15) 0.0000(11) 0.0049(12) 0.0083(11)
C18 0.0203(14) 0.0303(15) 0.0256(15) -0.0005(12) -0.0018(12) 0.0020(11)
C19 0.0189(13) 0.0238(14) 0.0216(14) 0.0039(11) 0.0036(11) 0.0033(10)
C20 0.0230(14) 0.0299(16) 0.0333(17) 0.0097(13) 0.0091(13) 0.0052(11)
C21 0.0174(13) 0.0208(13) 0.0261(15) -0.0015(11) 0.0015(11) 0.0005(10)
C22 0.0153(12) 0.0240(13) 0.0199(14) -0.0026(11) 0.0011(11) 0.0009(10)
C23 0.0173(13) 0.0265(14) 0.0251(15) 0.0041(12) 0.0034(12) 0.0076(11)
C24 0.0180(13) 0.0261(15) 0.0206(14) -0.0001(11) 0.0025(11) 0.0018(10)
C25 0.0168(13) 0.0215(13) 0.0258(15) -0.0017(11) 0.0044(11) 0.0016(10)
C26 0.0193(13) 0.0274(14) 0.0255(15) -0.0010(11) 0.0085(11) 0.0029(11)
C27 0.0236(14) 0.0331(16) 0.0229(15) 0.0057(12) 0.0047(12) 0.0036(11)
C28 0.0173(13) 0.0221(14) 0.0264(15) -0.0007(11) 0.0039(12) -0.0004(10)
N1 0.0210(11) 0.0313(13) 0.0252(13) -0.0025(10) 0.0044(10) -0.0013(9)
N2 0.0283(13) 0.0343(14) 0.0289(14) 0.0010(11) 0.0050(11) 0.0002(10)
O1 0.0352(11) 0.0311(11) 0.0220(11) -0.0029(8) 0.0000(9) 0.0034(8)
O2 0.0334(11) 0.0260(10) 0.0258(10) 0.0035(8) 0.0098(9) 0.0061(8)
O3 0.0238(10) 0.0441(12) 0.0311(12) 0.0026(9) -0.0019(9) 0.0118(9)
O4 0.0282(11) 0.0457(12) 0.0350(12) -0.0004(10) 0.0049(9) 0.0175(9)
O5 0.0151(9) 0.0394(11) 0.0300(11) -0.0059(9) 0.0043(8) -0.0014(8)
O6 0.0267(10) 0.0437(12) 0.0239(11) -0.0037(9) 0.0060(9) -0.0055(8)
O7 0.0173(9) 0.0398(11) 0.0244(11) 0.0021(8) 0.0035(8) 0.0071(8)
O8 0.0156(9) 0.0357(11) 0.0274(11) -0.0001(8) 0.0059(8) 0.0057(8)
O1W 0.0313(11) 0.0365(12) 0.0267(12) 0.0027(9) 0.0089(10) -0.0031(9)

loop_
_atom_type_symbol
_atom_type_description
_atom_type_scat_dispersion_real
_atom_type_scat_dispersion_imag
_atom_type_scat_source
C C 0.0033 0.0016 'International Tables Vol C Tables 4.2.6.8 and 6.1.1.4'
H H 0.0000 0.0000 'International Tables Vol C Tables 4.2.6.8 and 6.1.1.4'
N N 0.0061 0.0033 'International Tables Vol C Tables 4.2.6.8 and 6.1.1.4'
O O 0.0106 0.0060 'International Tables Vol C Tables 4.2.6.8 and 6.1.1.4'
Zn Zn 0.2839 1.4301 'International Tables Vol C Tables 4.2.6.8 and 6.1.1.4'

loop_
_geom_angle_atom_site_label_1
_geom_angle_atom_site_label_2
_geom_angle_atom_site_label_3
_geom_angle
_geom_angle_site_symmetry_1
_geom_angle_site_symmetry_3
O1 Zn1 N1 106.37(8) . .
O1 Zn1 O4 111.86(8) . 2_445
N1 Zn1 O4 140.85(9) . 2_445
O1 Zn1 N2 96.92(8) . .
N1 Zn1 N2 81.16(9) . .
O4 Zn1 N2 101.88(8) 2_445 .
O1 Zn1 O3 109.07(7) . 2_445
N1 Zn1 O3 98.21(8) . 2_445
O4 Zn1 O3 61.79(7) 2_445 2_445
N2 Zn1 O3 152.90(8) . 2_445
O1 Zn1 C20 112.65(8) . 2_445
N1 Zn1 C20 123.19(9) . 2_445
O4 Zn1 C20 31.06(8) 2_445 2_445
N2 Zn1 C20 130.49(9) . 2_445
O3 Zn1 C20 30.79(8) 2_445 2_445
O7 Zn2 O8 153.59(7) 3_656 1_455
O7 Zn2 O2 106.37(7) 3_656 .
O8 Zn2 O2 99.87(7) 1_455 .
O7 Zn2 O1W 92.27(8) 3_656 .
O8 Zn2 O1W 94.16(7) 1_455 .
O2 Zn2 O1W 82.33(8) . .
O7 Zn2 O5 86.02(7) 3_656 .
O8 Zn2 O5 84.69(7) 1_455 .
O2 Zn2 O5 104.22(7) . .
O1W Zn2 O5 173.44(7) . .
O7 Zn2 Zn2 77.78(5) 3_656 3_556
O8 Zn2 Zn2 76.47(5) 1_455 3_556
O2 Zn2 Zn2 160.41(5) . 3_556
O1W Zn2 Zn2 116.95(6) . 3_556
O5 Zn2 Zn2 56.51(5) . 3_556
N1 C1 C2 122.6(3) . .
N1 C1 H1 118.7 . .
C2 C1 H1 118.7 . .
C3 C2 C1 118.9(3) . .
C3 C2 H2 120.5 . .
C1 C2 H2 120.5 . .
C2 C3 C4 120.1(3) . .
C2 C3 H3 119.9 . .
C4 C3 H3 119.9 . .
C12 C4 C3 117.0(3) . .
C12 C4 C5 118.8(3) . .
C3 C4 C5 124.2(3) . .
C6 C5 C4 121.5(3) . .
C6 C5 H5 119.3 . .
C4 C5 H5 119.3 . .
C5 C6 C7 121.3(3) . .
C5 C6 H6 119.4 . .
C7 C6 H6 119.4 . .
C8 C7 C11 116.7(3) . .
C8 C7 C6 124.6(3) . .
C11 C7 C6 118.7(3) . .
C9 C8 C7 120.1(3) . .
C9 C8 H8 120.0 . .
C7 C8 H8 120.0 . .
C8 C9 C10 119.7(3) . .
C8 C9 H9 120.2 . .
C10 C9 H9 120.2 . .
N2 C10 C9 122.0(3) . .
N2 C10 H10 119.0 . .
C9 C10 H10 119.0 . .
N2 C11 C7 122.9(3) . .
N2 C11 C12 117.6(2) . .
C7 C11 C12 119.4(3) . .
N1 C12 C4 122.6(3) . .
N1 C12 C11 117.2(2) . .
C4 C12 C11 120.2(2) . .
O2 C13 O1 123.5(2) . .
O2 C13 C14 118.8(2) . .
O1 C13 C14 117.7(2) . .
C15 C14 C19 120.1(2) . .
C15 C14 C13 117.8(2) . .
C19 C14 C13 121.9(2) . .
C16 C15 C14 120.6(2) . .
C16 C15 H15 119.7 . .
C14 C15 H15 119.7 . .
C15 C16 C17 119.2(2) . .
C15 C16 C20 119.9(2) . .
C17 C16 C20 120.9(2) . .
C18 C17 C16 120.3(2) . .
C18 C17 H17 119.9 . .
C16 C17 H17 119.9 . .
C17 C18 C19 120.8(2) . .
C17 C18 H18 119.6 . .
C19 C18 H18 119.6 . .
C14 C19 C18 118.8(2) . .
C14 C19 C21 121.7(2) . .
C18 C19 C21 119.6(2) . .
O3 C20 O4 120.2(2) . .
O3 C20 C16 120.2(2) . .
O4 C20 C16 119.5(3) . .
O3 C20 Zn1 62.99(13) . 2_455
O4 C20 Zn1 57.39(13) . 2_455
C16 C20 Zn1 173.79(19) . 2_455
C27 C21 C22 119.1(2) . .
C27 C21 C19 121.1(2) . .
C22 C21 C19 119.7(2) . .
C21 C22 C24 119.8(2) . .
C21 C22 C23 120.0(2) . .
C24 C22 C23 120.2(2) . .
O6 C23 O5 124.1(2) . .
O6 C23 C22 118.0(2) . .
O5 C23 C22 117.9(2) . .
C25 C24 C22 121.1(2) . .
C25 C24 H24 119.4 . .
C22 C24 H24 119.4 . .
C26 C25 C24 118.7(2) . .
C26 C25 C28 121.2(2) . .
C24 C25 C28 120.1(2) . .
C27 C26 C25 120.4(2) . .
C27 C26 H26 119.8 . .
C25 C26 H26 119.8 . .
C26 C27 C21 120.9(2) . .
C26 C27 H27 119.5 . .
C21 C27 H27 119.5 . .
O8 C28 O7 126.7(2) . .
O8 C28 C25 117.4(2) . .
O7 C28 C25 115.9(2) . .
C1 N1 C12 118.5(2) . .
C1 N1 Zn1 130.01(19) . .
C12 N1 Zn1 110.14(18) . .
C10 N2 C11 118.5(3) . .
C10 N2 Zn1 131.5(2) . .
C11 N2 Zn1 109.05(18) . .
C13 O1 Zn1 118.46(17) . .
C13 O2 Zn2 133.15(16) . .
C20 O3 Zn1 86.22(16) . 2_455
C20 O4 Zn1 91.55(17) . 2_455
C23 O5 Zn2 132.68(16) . .
C28 O7 Zn2 128.67(16) . 3_656
C28 O8 Zn2 129.54(17) . 1_655
Zn2 O1W H1WB 109.5 . .
Zn2 O1W H1WA 120(2) . .
H1WB O1W H1WA 109.4 . .

loop_
_geom_bond_atom_site_label_1
_geom_bond_atom_site_label_2
_geom_bond_distance
_geom_bond_site_symmetry_2
Zn1 O1 1.9808(18) .
Zn1 N1 2.045(2) .
Zn1 O4 2.063(2) 2_445
Zn1 N2 2.084(2) .
Zn1 O3 2.1861(18) 2_445
Zn1 C20 2.448(3) 2_445
Zn2 O7 2.0102(17) 3_656
Zn2 O8 2.0349(16) 1_455
Zn2 O2 2.0514(18) .
Zn2 O1W 2.100(2) .
Zn2 O5 2.1110(18) .
Zn2 Zn2 3.1462(7) 3_556
C1 N1 1.322(4) .
C1 C2 1.392(4) .
C1 H1 0.9300 .
C2 C3 1.368(4) .
C2 H2 0.9300 .
C3 C4 1.400(4) .
C3 H3 0.9300 .
C4 C12 1.397(4) .
C4 C5 1.428(4) .
C5 C6 1.342(5) .
C5 H5 0.9300 .
C6 C7 1.433(4) .
C6 H6 0.9300 .
C7 C8 1.400(5) .
C7 C11 1.407(4) .
C8 C9 1.356(5) .
C8 H8 0.9300 .
C9 C10 1.399(5) .
C9 H9 0.9300 .
C10 N2 1.325(4) .
C10 H10 0.9300 .
C11 N2 1.354(3) .
C11 C12 1.436(4) .
C12 N1 1.360(3) .
C13 O2 1.253(3) .
C13 O1 1.260(3) .
C13 C14 1.500(4) .
C14 C15 1.391(3) .
C14 C19 1.393(4) .
C15 C16 1.386(4) .
C15 H15 0.9300 .
C16 C17 1.387(4) .
C16 C20 1.488(3) .
C17 C18 1.384(4) .
C17 H17 0.9300 .
C18 C19 1.393(4) .
C18 H18 0.9300 .
C19 C21 1.501(3) .
C20 O3 1.256(3) .
C20 O4 1.264(3) .
C20 Zn1 2.448(3) 2_455
C21 C27 1.392(3) .
C21 C22 1.393(4) .
C22 C24 1.393(3) .
C22 C23 1.507(3) .
C23 O6 1.241(3) .
C23 O5 1.269(3) .
C24 C25 1.393(3) .
C24 H24 0.9300 .
C25 C26 1.390(4) .
C25 C28 1.506(3) .
C26 C27 1.386(3) .
C26 H26 0.9300 .
C27 H27 0.9300 .
C28 O8 1.258(3) .
C28 O7 1.264(3) .
O3 Zn1 2.1861(18) 2_455
O4 Zn1 2.063(2) 2_455
O7 Zn2 2.0102(17) 3_656
O8 Zn2 2.0349(16) 1_655
O1W H1WB 0.8200 .
O1W H1WA 0.86(4) .

loop_
_geom_hbond_atom_site_label_D
_geom_hbond_atom_site_label_H
_geom_hbond_atom_site_label_A
_geom_hbond_distance_DH
_geom_hbond_distance_HA
_geom_hbond_distance_DA
_geom_hbond_angle_DHA
_geom_hbond_site_symmetry_A
O1W H1WA O3 0.86(4) 2.01(4) 2.851(3) 167(3) 2_445
O1W H1WB O5 0.82 2.52 2.935(3) 112.6 3_556
O1W H1WB O6 0.82 1.86 2.667(3) 169.1 3_556
